data_1514627
loop_
_publ_author_name
'Lalrempuia, Ralte'
'Stasch, Andreas'
'Jones, Cameron'

_publ_section_title
;
 The reductive disproportionation of CO2 using a magnesium(i) complex:
 analogies with low valent f-block chemistry
;
_journal_issue 12
_journal_name_full 'Chemical Science'
_journal_page_first 4383
_journal_paper_doi 10.1039/c3sc52242c
_journal_volume 4
_journal_year 2013
_chemical_formula_sum 'C63 H92 Mg2 N4 O2 S2'
_chemical_formula_weight 1050.15
_chemical_name_systematic
; 
 ? 
;
_space_group_IT_number 2
_symmetry_cell_setting triclinic
_symmetry_space_group_name_Hall '-P 1'
_symmetry_space_group_name_H-M 'P -1'
_atom_sites_solution_hydrogens geom
_atom_sites_solution_primary direct
_atom_sites_solution_secondary difmap
_audit_creation_method SHELXL-97
_cell_angle_alpha 79.216(3)
_cell_angle_beta 83.332(3)
_cell_angle_gamma 68.828(3)
_cell_formula_units_Z 4
_cell_length_a 13.1816(5)
_cell_length_b 16.2050(6)
_cell_length_c 31.9827(11)
_cell_measurement_temperature 123(2)
_cell_volume 6249.3(4)
_computing_structure_refinement 'SHELXL-97 (Sheldrick, 1997)'
_computing_structure_solution 'SHELXS-97 (Sheldrick, 1990)'
_diffrn_ambient_temperature 123(2)
_diffrn_measured_fraction_theta_full 0.999
_diffrn_measured_fraction_theta_max 0.999
_diffrn_measurement_device_type 'Oxford Gemini Ultra'
_diffrn_radiation_monochromator graphite
_diffrn_radiation_source 'Enhance (Mo) X-ray Source'
_diffrn_radiation_type MoK\a
_diffrn_radiation_wavelength 0.71073
_diffrn_reflns_av_R_equivalents 0.0344
_diffrn_reflns_av_sigmaI/netI 0.0656
_diffrn_reflns_limit_h_max 16
_diffrn_reflns_limit_h_min -16
_diffrn_reflns_limit_k_max 16
_diffrn_reflns_limit_k_min -19
_diffrn_reflns_limit_l_max 37
_diffrn_reflns_limit_l_min -39
_diffrn_reflns_number 46789
_diffrn_reflns_theta_full 26.00
_diffrn_reflns_theta_max 26.00
_diffrn_reflns_theta_min 1.95
_exptl_absorpt_coefficient_mu 0.148
_exptl_absorpt_correction_T_max 0.978
_exptl_absorpt_correction_T_min 0.949
_exptl_absorpt_correction_type multi-scan
_exptl_absorpt_process_details 'SCALE3 ABSPACK'
_exptl_crystal_colour colorless
_exptl_crystal_density_diffrn 1.116
_exptl_crystal_density_method 'not measured'
_exptl_crystal_description block
_exptl_crystal_F_000 2280
_exptl_crystal_size_max 0.35
_exptl_crystal_size_mid 0.30
_exptl_crystal_size_min 0.15
_refine_diff_density_max 0.552
_refine_diff_density_min -0.330
_refine_diff_density_rms 0.051
_refine_ls_extinction_method none
_refine_ls_goodness_of_fit_ref 1.014
_refine_ls_hydrogen_treatment constr
_refine_ls_matrix_type full
_refine_ls_number_parameters 1398
_refine_ls_number_reflns 24528
_refine_ls_number_restraints 8
_refine_ls_restrained_S_all 1.014
_refine_ls_R_factor_all 0.0827
_refine_ls_R_factor_gt 0.0511
_refine_ls_shift/su_max 0.001
_refine_ls_shift/su_mean 0.000
_refine_ls_structure_factor_coef Fsqd
_refine_ls_weighting_details 'calc w=1/[\s^2^(Fo^2^)+(0.0404P)^2^+2.9706P] where P=(Fo^2^+2Fc^2^)/3'
_refine_ls_weighting_scheme calc
_refine_ls_wR_factor_gt 0.1042
_refine_ls_wR_factor_ref 0.1186
_reflns_number_gt 17596
_reflns_number_total 24528
_reflns_threshold_expression >2sigma(I)
_cod_data_source_file c3sc52242c.txt
_cod_data_source_block compound6
_cod_original_sg_symbol_H-M P-1
_cod_database_code 1514627

loop_
_symmetry_equiv_pos_as_xyz
'x, y, z'
'-x, -y, -z'

loop_
_atom_site_label
_atom_site_type_symbol
_atom_site_fract_x
_atom_site_fract_y
_atom_site_fract_z
_atom_site_U_iso_or_equiv
_atom_site_adp_type
_atom_site_occupancy
_atom_site_symmetry_multiplicity
_atom_site_calc_flag
_atom_site_refinement_flags
_atom_site_disorder_assembly
_atom_site_disorder_group
S1 S 0.72107(5) 0.26487(3) 0.202435(18) 0.02567(13) Uani 1 1 d . . .
Mg1 Mg 0.64725(5) 0.54264(4) 0.12584(2) 0.01684(15) Uani 1 1 d . . .
O1 O 0.67840(12) 0.42433(9) 0.15827(5) 0.0239(3) Uani 1 1 d . . .
N1 N 0.74080(13) 0.56784(11) 0.07392(5) 0.0183(4) Uani 1 1 d . . .
C1 C 0.79796(19) 0.53761(16) 0.00028(7) 0.0319(6) Uani 1 1 d . . .
H1A H 0.8561 0.5601 0.0033 0.048 Uiso 1 1 calc R . .
H1B H 0.7642 0.5662 -0.0269 0.048 Uiso 1 1 calc R . .
H1C H 0.8287 0.4726 0.0010 0.048 Uiso 1 1 calc R . .
S2 S 0.68430(5) 0.30953(3) 0.109151(18) 0.02511(13) Uani 1 1 d . . .
Mg2 Mg 0.72311(5) 0.16251(4) 0.15536(2) 0.01922(16) Uani 1 1 d . . .
O2 O 0.65771(13) 0.60080(10) 0.17511(5) 0.0277(4) Uani 1 1 d . . .
N2 N 0.50712(13) 0.59819(11) 0.09479(5) 0.0183(4) Uani 1 1 d . . .
C2 C 0.71311(17) 0.55921(13) 0.03641(7) 0.0210(5) Uani 1 1 d . . .
S3 S 0.66068(5) -0.24088(4) 0.296964(18) 0.02669(13) Uani 1 1 d . . .
Mg3 Mg 0.91140(6) -0.51141(5) 0.34132(2) 0.02165(16) Uani 1 1 d . A .
O3 O 0.80195(12) -0.40504(9) 0.30956(5) 0.0252(3) Uani 1 1 d . . .
N3 N 0.62190(13) 0.08930(11) 0.16815(5) 0.0186(4) Uani 1 1 d . . .
C3 C 0.60751(17) 0.56786(13) 0.02814(7) 0.0216(5) Uani 1 1 d . . .
H3 H 0.6004 0.5550 0.0011 0.026 Uiso 1 1 calc R . .
S4 S 0.76797(5) -0.33244(3) 0.378874(18) 0.02411(13) Uani 1 1 d . . .
Mg4 Mg 0.62876(6) -0.18179(4) 0.36547(2) 0.01990(16) Uani 1 1 d . . .
O4 O 0.96238(12) -0.57637(10) 0.29018(5) 0.0277(4) Uani 1 1 d D . .
N4 N 0.85696(14) 0.05568(11) 0.14294(6) 0.0205(4) Uani 1 1 d . . .
C4 C 0.51057(17) 0.59262(13) 0.05360(7) 0.0207(5) Uani 1 1 d . . .
N5 N 0.86478(14) -0.58748(11) 0.39266(6) 0.0209(4) Uani 1 1 d . . .
C5 C 0.40589(18) 0.61382(15) 0.03183(8) 0.0295(5) Uani 1 1 d . . .
H5A H 0.3675 0.5738 0.0463 0.044 Uiso 1 1 calc R . .
H5B H 0.4230 0.6052 0.0020 0.044 Uiso 1 1 calc R . .
H5C H 0.3595 0.6762 0.0332 0.044 Uiso 1 1 calc R . .
N6 N 1.04574(14) -0.51522(11) 0.36805(6) 0.0209(4) Uani 1 1 d . . .
C6 C 0.84471(17) 0.57619(14) 0.07699(7) 0.0207(5) Uani 1 1 d . . .
N7 N 0.67059(14) -0.08546(11) 0.38428(5) 0.0199(4) Uani 1 1 d . . .
C7 C 0.85215(17) 0.66259(14) 0.06947(7) 0.0234(5) Uani 1 1 d . . .
N8 N 0.47349(14) -0.13587(11) 0.39183(6) 0.0207(4) Uani 1 1 d . . .
C8 C 0.95120(19) 0.67016(15) 0.07493(8) 0.0300(5) Uani 1 1 d . . .
H8 H 0.9578 0.7277 0.0696 0.036 Uiso 1 1 calc R . .
C9 C 1.04061(19) 0.59568(16) 0.08802(8) 0.0346(6) Uani 1 1 d . . .
H9 H 1.1074 0.6024 0.0919 0.041 Uiso 1 1 calc R . .
C10 C 1.03220(18) 0.51192(15) 0.09531(8) 0.0304(6) Uani 1 1 d . . .
H10 H 1.0939 0.4611 0.1041 0.036 Uiso 1 1 calc R . .
C11 C 0.93514(17) 0.50001(14) 0.09004(7) 0.0243(5) Uani 1 1 d . . .
C12 C 0.75465(18) 0.74559(14) 0.05483(7) 0.0262(5) Uani 1 1 d . . .
H12 H 0.6869 0.7321 0.0653 0.031 Uiso 1 1 calc R . .
C13 C 0.7493(2) 0.82855(15) 0.07264(9) 0.0413(7) Uani 1 1 d . . .
H13A H 0.7566 0.8134 0.1035 0.062 Uiso 1 1 calc R . .
H13B H 0.6792 0.8764 0.0665 0.062 Uiso 1 1 calc R . .
H13C H 0.8087 0.8489 0.0593 0.062 Uiso 1 1 calc R . .
C14 C 0.7551(2) 0.76690(17) 0.00635(8) 0.0409(7) Uani 1 1 d . . .
H14A H 0.8234 0.7760 -0.0049 0.061 Uiso 1 1 calc R . .
H14B H 0.6935 0.8215 -0.0022 0.061 Uiso 1 1 calc R . .
H14C H 0.7489 0.7169 -0.0050 0.061 Uiso 1 1 calc R . .
C15 C 0.93002(18) 0.40599(14) 0.09834(8) 0.0291(6) Uani 1 1 d . . .
H15 H 0.8554 0.4108 0.0920 0.035 Uiso 1 1 calc R . .
C16 C 0.9480(2) 0.36379(18) 0.14497(9) 0.0470(8) Uani 1 1 d . . .
H16A H 1.0216 0.3565 0.1518 0.071 Uiso 1 1 calc R . .
H16B H 0.9394 0.3051 0.1498 0.071 Uiso 1 1 calc R . .
H16C H 0.8944 0.4027 0.1633 0.071 Uiso 1 1 calc R . .
C17 C 1.0119(2) 0.34575(17) 0.06915(10) 0.0493(8) Uani 1 1 d . . .
H17A H 0.9986 0.3731 0.0393 0.074 Uiso 1 1 calc R . .
H17B H 1.0034 0.2870 0.0741 0.074 Uiso 1 1 calc R . .
H17C H 1.0860 0.3385 0.0753 0.074 Uiso 1 1 calc R . .
C18 C 0.40314(16) 0.63368(13) 0.11683(7) 0.0204(5) Uani 1 1 d . . .
C19 C 0.35765(18) 0.72686(14) 0.11785(8) 0.0278(5) Uani 1 1 d . . .
C20 C 0.25936(19) 0.75939(15) 0.14055(9) 0.0356(6) Uani 1 1 d . . .
H20 H 0.2272 0.8219 0.1411 0.043 Uiso 1 1 calc R . .
C21 C 0.2071(2) 0.70313(16) 0.16229(9) 0.0380(6) Uani 1 1 d . . .
H21 H 0.1395 0.7268 0.1776 0.046 Uiso 1 1 calc R . .
C22 C 0.25341(18) 0.61204(15) 0.16176(8) 0.0306(6) Uani 1 1 d . . .
H22 H 0.2175 0.5735 0.1773 0.037 Uiso 1 1 calc R . .
C23 C 0.35080(17) 0.57546(14) 0.13920(7) 0.0219(5) Uani 1 1 d . . .
C24 C 0.4143(2) 0.79093(15) 0.09504(10) 0.0414(7) Uani 1 1 d . . .
H24 H 0.4874 0.7545 0.0835 0.050 Uiso 1 1 calc R . .
C25 C 0.4317(3) 0.8456(2) 0.12559(11) 0.0630(10) Uani 1 1 d . . .
H25A H 0.3613 0.8883 0.1340 0.095 Uiso 1 1 calc R . .
H25B H 0.4792 0.8782 0.1115 0.095 Uiso 1 1 calc R . .
H25C H 0.4657 0.8054 0.1510 0.095 Uiso 1 1 calc R . .
C26 C 0.3514(3) 0.8548(2) 0.05798(9) 0.0623(9) Uani 1 1 d . . .
H26A H 0.3414 0.8203 0.0377 0.094 Uiso 1 1 calc R . .
H26B H 0.3922 0.8931 0.0437 0.094 Uiso 1 1 calc R . .
H26C H 0.2800 0.8923 0.0687 0.094 Uiso 1 1 calc R . .
C27 C 0.39782(18) 0.47477(14) 0.13902(7) 0.0244(5) Uani 1 1 d . . .
H27 H 0.4680 0.4612 0.1214 0.029 Uiso 1 1 calc R . .
C28 C 0.42191(19) 0.42220(15) 0.18399(8) 0.0329(6) Uani 1 1 d . . .
H28A H 0.4721 0.4417 0.1966 0.049 Uiso 1 1 calc R . .
H28B H 0.4552 0.3580 0.1825 0.049 Uiso 1 1 calc R . .
H28C H 0.3538 0.4333 0.2017 0.049 Uiso 1 1 calc R . .
C29 C 0.3213(2) 0.44288(16) 0.11908(9) 0.0373(6) Uani 1 1 d . . .
H29A H 0.2532 0.4527 0.1367 0.056 Uiso 1 1 calc R . .
H29B H 0.3561 0.3789 0.1174 0.056 Uiso 1 1 calc R . .
H29C H 0.3054 0.4767 0.0904 0.056 Uiso 1 1 calc R . .
C30 C 0.69283(16) 0.34342(13) 0.15659(7) 0.0197(5) Uani 1 1 d . . .
C31 C 0.6151(2) 0.57667(16) 0.21829(7) 0.0357(6) Uani 1 1 d . . .
H31A H 0.6553 0.5888 0.2393 0.043 Uiso 1 1 calc R . .
H31B H 0.6269 0.5118 0.2237 0.043 Uiso 1 1 calc R . .
C32 C 0.4962(2) 0.62856(19) 0.22400(8) 0.0456(7) Uani 1 1 d . . .
H32A H 0.4845 0.6928 0.2190 0.068 Uiso 1 1 calc R . .
H32B H 0.4701 0.6114 0.2531 0.068 Uiso 1 1 calc R . .
H32C H 0.4561 0.6155 0.2037 0.068 Uiso 1 1 calc R . .
C33 C 0.6942(2) 0.67625(15) 0.17099(8) 0.0337(6) Uani 1 1 d . . .
H33A H 0.6431 0.7211 0.1878 0.040 Uiso 1 1 calc R . .
H33B H 0.6926 0.7048 0.1407 0.040 Uiso 1 1 calc R . .
C34 C 0.8071(2) 0.64994(19) 0.18580(9) 0.0447(7) Uani 1 1 d . . .
H34A H 0.8076 0.6270 0.2164 0.067 Uiso 1 1 calc R . .
H34B H 0.8299 0.7024 0.1804 0.067 Uiso 1 1 calc R . .
H34C H 0.8575 0.6033 0.1703 0.067 Uiso 1 1 calc R . .
C35 C 0.57985(18) -0.05074(14) 0.18500(8) 0.0282(5) Uani 1 1 d . . .
H35A H 0.5805 -0.0714 0.2158 0.042 Uiso 1 1 calc R . .
H35B H 0.6026 -0.1025 0.1700 0.042 Uiso 1 1 calc R . .
H35C H 0.5061 -0.0114 0.1774 0.042 Uiso 1 1 calc R . .
C36 C 0.65779(17) 0.00044(13) 0.17229(7) 0.0211(5) Uani 1 1 d . . .
C37 C 0.76672(17) -0.05275(13) 0.16521(7) 0.0227(5) Uani 1 1 d . . .
H37 H 0.7813 -0.1155 0.1717 0.027 Uiso 1 1 calc R . .
C38 C 0.85765(17) -0.02832(13) 0.15011(7) 0.0226(5) Uani 1 1 d . . .
C39 C 0.96078(19) -0.10533(14) 0.14165(9) 0.0337(6) Uani 1 1 d . . .
H39A H 0.9948 -0.0896 0.1139 0.051 Uiso 1 1 calc R . .
H39B H 0.9428 -0.1589 0.1416 0.051 Uiso 1 1 calc R . .
H39C H 1.0114 -0.1173 0.1640 0.051 Uiso 1 1 calc R . .
C40 C 0.50555(17) 0.13567(13) 0.16995(7) 0.0217(5) Uani 1 1 d . . .
C41 C 0.44751(18) 0.15169(14) 0.20902(8) 0.0265(5) Uani 1 1 d . . .
C42 C 0.33500(19) 0.19461(15) 0.20863(9) 0.0349(6) Uani 1 1 d . . .
H42 H 0.2943 0.2066 0.2347 0.042 Uiso 1 1 calc R . .
C43 C 0.2814(2) 0.22002(16) 0.17122(9) 0.0380(7) Uani 1 1 d . . .
H43 H 0.2044 0.2474 0.1718 0.046 Uiso 1 1 calc R . .
C44 C 0.33967(19) 0.20573(15) 0.13300(9) 0.0325(6) Uani 1 1 d . . .
H44 H 0.3022 0.2243 0.1073 0.039 Uiso 1 1 calc R . .
C45 C 0.45263(18) 0.16457(14) 0.13129(7) 0.0254(5) Uani 1 1 d . . .
C46 C 0.5025(2) 0.12313(16) 0.25127(8) 0.0320(6) Uani 1 1 d . . .
H46 H 0.5817 0.0902 0.2455 0.038 Uiso 1 1 calc R . .
C47 C 0.4923(2) 0.20382(17) 0.27149(9) 0.0413(7) Uani 1 1 d . . .
H47A H 0.5291 0.2406 0.2527 0.062 Uiso 1 1 calc R . .
H47B H 0.5262 0.1833 0.2990 0.062 Uiso 1 1 calc R . .
H47C H 0.4152 0.2395 0.2758 0.062 Uiso 1 1 calc R . .
C48 C 0.4563(2) 0.05953(19) 0.28250(9) 0.0486(7) Uani 1 1 d . . .
H48A H 0.3790 0.0910 0.2894 0.073 Uiso 1 1 calc R . .
H48B H 0.4964 0.0395 0.3086 0.073 Uiso 1 1 calc R . .
H48C H 0.4639 0.0075 0.2693 0.073 Uiso 1 1 calc R . .
C49 C 0.5150(2) 0.14897(16) 0.08877(8) 0.0316(6) Uani 1 1 d . . .
H49 H 0.5943 0.1291 0.0939 0.038 Uiso 1 1 calc R . .
C50 C 0.4880(2) 0.23435(17) 0.05580(8) 0.0429(7) Uani 1 1 d . . .
H50A H 0.4109 0.2552 0.0497 0.064 Uiso 1 1 calc R . .
H50B H 0.5330 0.2217 0.0295 0.064 Uiso 1 1 calc R . .
H50C H 0.5030 0.2808 0.0671 0.064 Uiso 1 1 calc R . .
C51 C 0.4969(3) 0.07400(17) 0.07146(9) 0.0507(8) Uani 1 1 d . . .
H51A H 0.5213 0.0184 0.0919 0.076 Uiso 1 1 calc R . .
H51B H 0.5386 0.0651 0.0442 0.076 Uiso 1 1 calc R . .
H51C H 0.4193 0.0903 0.0672 0.076 Uiso 1 1 calc R . .
C52 C 0.95576(17) 0.06976(13) 0.12436(7) 0.0233(5) Uani 1 1 d . . .
C53 C 1.04018(18) 0.05941(14) 0.15025(7) 0.0254(5) Uani 1 1 d . . .
C54 C 1.13624(18) 0.06896(15) 0.13040(8) 0.0311(6) Uani 1 1 d . . .
H54 H 1.1943 0.0620 0.1473 0.037 Uiso 1 1 calc R . .
C55 C 1.14832(19) 0.08820(15) 0.08682(8) 0.0331(6) Uani 1 1 d . . .
H55 H 1.2156 0.0915 0.0738 0.040 Uiso 1 1 calc R . .
C56 C 1.06281(19) 0.10271(15) 0.06185(8) 0.0302(5) Uani 1 1 d . . .
H56 H 1.0713 0.1179 0.0318 0.036 Uiso 1 1 calc R . .
C57 C 0.96447(18) 0.09542(13) 0.07990(7) 0.0245(5) Uani 1 1 d . . .
C58 C 1.02992(19) 0.03948(15) 0.19858(7) 0.0292(5) Uani 1 1 d . . .
H58 H 0.9566 0.0344 0.2069 0.035 Uiso 1 1 calc R . .
C59 C 1.0365(2) 0.11605(17) 0.21849(8) 0.0395(6) Uani 1 1 d . . .
H59A H 1.1068 0.1237 0.2100 0.059 Uiso 1 1 calc R . .
H59B H 1.0294 0.1019 0.2496 0.059 Uiso 1 1 calc R . .
H59C H 0.9774 0.1716 0.2086 0.059 Uiso 1 1 calc R . .
C60 C 1.1160(2) -0.04862(18) 0.21686(9) 0.0485(8) Uani 1 1 d . . .
H60A H 1.1116 -0.0977 0.2041 0.073 Uiso 1 1 calc R . .
H60B H 1.1029 -0.0604 0.2478 0.073 Uiso 1 1 calc R . .
H60C H 1.1886 -0.0443 0.2103 0.073 Uiso 1 1 calc R . .
C61 C 0.86892(19) 0.11603(15) 0.05225(7) 0.0296(5) Uani 1 1 d . . .
H61 H 0.8013 0.1434 0.0698 0.035 Uiso 1 1 calc R . .
C62 C 0.8690(2) 0.18505(18) 0.01238(9) 0.0474(7) Uani 1 1 d . . .
H62A H 0.8747 0.2385 0.0206 0.071 Uiso 1 1 calc R . .
H62B H 0.8012 0.2017 -0.0021 0.071 Uiso 1 1 calc R . .
H62C H 0.9312 0.1592 -0.0069 0.071 Uiso 1 1 calc R . .
C63 C 0.8597(2) 0.03211(17) 0.04020(9) 0.0426(7) Uani 1 1 d . . .
H63A H 0.9273 0.0000 0.0250 0.064 Uiso 1 1 calc R . .
H63B H 0.7986 0.0495 0.0218 0.064 Uiso 1 1 calc R . .
H63C H 0.8472 -0.0069 0.0661 0.064 Uiso 1 1 calc R . .
C64 C 0.8227(2) -0.60631(19) 0.47024(8) 0.0408(7) Uani 1 1 d . . .
H64A H 0.7607 -0.5548 0.4778 0.061 Uiso 1 1 calc R A .
H64B H 0.8717 -0.6311 0.4939 0.061 Uiso 1 1 calc R . .
H64C H 0.7963 -0.6523 0.4646 0.061 Uiso 1 1 calc R . .
C65 C 0.88360(18) -0.57676(14) 0.43084(7) 0.0239(5) Uani 1 1 d . A .
C66 C 0.95841(17) -0.53736(14) 0.43769(7) 0.0231(5) Uani 1 1 d . . .
H66 H 0.9545 -0.5244 0.4657 0.028 Uiso 1 1 calc R A .
C67 C 1.03752(17) -0.51416(13) 0.40999(7) 0.0206(5) Uani 1 1 d . A .
C68 C 1.11542(19) -0.48598(17) 0.43020(8) 0.0309(6) Uani 1 1 d . . .
H68A H 1.1717 -0.4772 0.4088 0.046 Uiso 1 1 calc R A .
H68B H 1.1497 -0.5327 0.4537 0.046 Uiso 1 1 calc R . .
H68C H 1.0754 -0.4298 0.4412 0.046 Uiso 1 1 calc R . .
C69 C 0.79902(18) -0.63978(14) 0.38831(7) 0.0233(5) Uani 1 1 d . A .
C70 C 0.8485(2) -0.73308(15) 0.38894(8) 0.0347(6) Uani 1 1 d . . .
C71 C 0.7865(2) -0.77996(16) 0.37896(9) 0.0407(7) Uani 1 1 d . A .
H71 H 0.8185 -0.8429 0.3797 0.049 Uiso 1 1 calc R . .
C72 C 0.6807(2) -0.73731(16) 0.36814(8) 0.0365(6) Uani 1 1 d . . .
H72 H 0.6412 -0.7701 0.3601 0.044 Uiso 1 1 calc R A .
C73 C 0.6318(2) -0.64739(15) 0.36894(8) 0.0316(6) Uani 1 1 d . A .
H73 H 0.5577 -0.6186 0.3621 0.038 Uiso 1 1 calc R . .
C74 C 0.68887(18) -0.59716(14) 0.37967(7) 0.0250(5) Uani 1 1 d . . .
C75 C 0.9654(2) -0.78454(18) 0.40102(12) 0.0605(9) Uani 1 1 d . A .
H75 H 1.0014 -0.7400 0.4016 0.073 Uiso 1 1 calc R . .
C76 C 1.0304(3) -0.8457(2) 0.36831(15) 0.0922(14) Uani 1 1 d . . .
H76A H 1.0021 -0.8944 0.3696 0.138 Uiso 1 1 calc R A .
H76B H 1.1074 -0.8709 0.3749 0.138 Uiso 1 1 calc R . .
H76C H 1.0230 -0.8106 0.3396 0.138 Uiso 1 1 calc R . .
C77 C 0.9679(4) -0.8396(4) 0.44625(16) 0.142(2) Uani 1 1 d . . .
H77A H 0.9255 -0.7998 0.4665 0.212 Uiso 1 1 calc R A .
H77B H 1.0434 -0.8681 0.4547 0.212 Uiso 1 1 calc R . .
H77C H 0.9363 -0.8858 0.4462 0.212 Uiso 1 1 calc R . .
C78 C 0.62621(19) -0.50006(15) 0.38413(9) 0.0337(6) Uani 1 1 d . A .
H78 H 0.6790 -0.4724 0.3896 0.040 Uiso 1 1 calc R . .
C79 C 0.5665(2) -0.44574(17) 0.34417(9) 0.0452(7) Uani 1 1 d . . .
H79A H 0.6177 -0.4536 0.3192 0.068 Uiso 1 1 calc R A .
H79B H 0.5361 -0.3822 0.3472 0.068 Uiso 1 1 calc R . .
H79C H 0.5074 -0.4666 0.3405 0.068 Uiso 1 1 calc R . .
C80 C 0.5441(2) -0.49568(19) 0.42239(10) 0.0530(8) Uani 1 1 d . . .
H80A H 0.4917 -0.5226 0.4176 0.080 Uiso 1 1 calc R A .
H80B H 0.5054 -0.4330 0.4259 0.080 Uiso 1 1 calc R . .
H80C H 0.5827 -0.5286 0.4482 0.080 Uiso 1 1 calc R . .
C81 C 1.14342(17) -0.51098(14) 0.34393(7) 0.0204(5) Uani 1 1 d . A .
C82 C 1.24142(18) -0.58533(15) 0.34864(7) 0.0260(5) Uani 1 1 d . . .
C83 C 1.33124(19) -0.58204(16) 0.32209(8) 0.0301(6) Uani 1 1 d . A .
H83 H 1.3975 -0.6317 0.3249 0.036 Uiso 1 1 calc R . .
C84 C 1.32671(19) -0.50857(16) 0.29167(8) 0.0320(6) Uani 1 1 d . . .
H84 H 1.3892 -0.5081 0.2737 0.038 Uiso 1 1 calc R A .
C85 C 1.23156(19) -0.43588(16) 0.28744(8) 0.0308(6) Uani 1 1 d . A .
H85 H 1.2294 -0.3850 0.2667 0.037 Uiso 1 1 calc R . .
C86 C 1.13835(18) -0.43548(14) 0.31294(7) 0.0237(5) Uani 1 1 d . . .
C87 C 1.2508(2) -0.66888(16) 0.38137(9) 0.0404(7) Uani 1 1 d . A .
H87 H 1.1916 -0.6514 0.4040 0.049 Uiso 1 1 calc R . .
C88 C 1.2339(4) -0.7408(2) 0.36178(14) 0.0938(14) Uani 1 1 d . . .
H88A H 1.2923 -0.7609 0.3401 0.141 Uiso 1 1 calc R A .
H88B H 1.1634 -0.7164 0.3486 0.141 Uiso 1 1 calc R . .
H88C H 1.2349 -0.7917 0.3840 0.141 Uiso 1 1 calc R . .
C89 C 1.3582(3) -0.7065(3) 0.40269(12) 0.0868(14) Uani 1 1 d . . .
H89A H 1.3558 -0.7537 0.4265 0.130 Uiso 1 1 calc R A .
H89B H 1.3714 -0.6586 0.4134 0.130 Uiso 1 1 calc R . .
H89C H 1.4172 -0.7316 0.3820 0.130 Uiso 1 1 calc R . .
C90 C 1.03522(18) -0.35286(14) 0.30869(7) 0.0265(5) Uani 1 1 d . A .
H90 H 0.9734 -0.3723 0.3221 0.032 Uiso 1 1 calc R . .
C91 C 1.0082(3) -0.3112(2) 0.26319(9) 0.0691(11) Uani 1 1 d . . .
H91A H 0.9369 -0.2631 0.2628 0.104 Uiso 1 1 calc R A .
H91B H 1.0062 -0.3570 0.2475 0.104 Uiso 1 1 calc R . .
H91C H 1.0639 -0.2865 0.2497 0.104 Uiso 1 1 calc R . .
C92 C 1.0407(3) -0.28361(19) 0.33308(12) 0.0689(11) Uani 1 1 d . . .
H92A H 1.0577 -0.3112 0.3626 0.103 Uiso 1 1 calc R A .
H92B H 0.9703 -0.2345 0.3327 0.103 Uiso 1 1 calc R . .
H92C H 1.0976 -0.2602 0.3198 0.103 Uiso 1 1 calc R . .
C93 C 0.74977(17) -0.33488(14) 0.32634(7) 0.0224(5) Uani 1 1 d . . .
C94 C 0.8775(3) -0.5784(3) 0.26515(15) 0.0440(13) Uani 0.614(4) 1 d PD A 1
H94A H 0.8929 -0.5582 0.2347 0.053 Uiso 0.614(4) 1 calc PR A 1
H94B H 0.8064 -0.5359 0.2741 0.053 Uiso 0.614(4) 1 calc PR A 1
C95 C 0.8699(9) -0.6708(4) 0.2702(4) 0.078(3) Uani 0.614(4) 1 d PD A 1
H95A H 0.9355 -0.7110 0.2571 0.117 Uiso 0.614(4) 1 calc PR A 1
H95B H 0.8057 -0.6671 0.2562 0.117 Uiso 0.614(4) 1 calc PR A 1
H95C H 0.8635 -0.6942 0.3006 0.117 Uiso 0.614(4) 1 calc PR A 1
C96 C 1.0722(3) -0.6185(3) 0.27312(13) 0.0352(12) Uani 0.614(4) 1 d PD A 1
H96A H 1.0824 -0.6808 0.2703 0.042 Uiso 0.614(4) 1 calc PR A 1
H96B H 1.1245 -0.6211 0.2936 0.042 Uiso 0.614(4) 1 calc PR A 1
C97 C 1.0979(8) -0.5700(10) 0.2301(4) 0.058(4) Uani 0.614(4) 1 d PD A 1
H97A H 1.0519 -0.5730 0.2089 0.087 Uiso 0.614(4) 1 calc PR A 1
H97B H 1.1747 -0.5985 0.2215 0.087 Uiso 0.614(4) 1 calc PR A 1
H97C H 1.0835 -0.5072 0.2322 0.087 Uiso 0.614(4) 1 calc PR A 1
C98 C 0.6337(2) 0.06040(15) 0.40712(9) 0.0348(6) Uani 1 1 d . . .
H98A H 0.6882 0.0352 0.4288 0.052 Uiso 1 1 calc R . .
H98B H 0.5708 0.1077 0.4176 0.052 Uiso 1 1 calc R . .
H98C H 0.6656 0.0856 0.3809 0.052 Uiso 1 1 calc R . .
C99 C 0.59747(18) -0.01255(13) 0.39801(7) 0.0237(5) Uani 1 1 d . . .
C100 C 0.48586(18) 0.00182(14) 0.40506(7) 0.0252(5) Uani 1 1 d . . .
H100 H 0.4418 0.0601 0.4105 0.030 Uiso 1 1 calc R . .
C101 C 0.42951(17) -0.05696(14) 0.40524(7) 0.0230(5) Uani 1 1 d . . .
C102 C 0.31404(18) -0.02668(15) 0.42436(8) 0.0314(6) Uani 1 1 d . . .
H10A H 0.2693 -0.0491 0.4103 0.047 Uiso 1 1 calc R . .
H10B H 0.2840 0.0389 0.4203 0.047 Uiso 1 1 calc R . .
H10C H 0.3140 -0.0502 0.4549 0.047 Uiso 1 1 calc R . .
C103 C 0.78366(17) -0.09502(13) 0.38563(7) 0.0211(5) Uani 1 1 d . . .
C104 C 0.84057(18) -0.14599(14) 0.42173(7) 0.0238(5) Uani 1 1 d . . .
C105 C 0.94718(19) -0.15055(15) 0.42383(8) 0.0304(6) Uani 1 1 d . . .
H105 H 0.9865 -0.1842 0.4482 0.037 Uiso 1 1 calc R . .
C106 C 0.99746(19) -0.10744(16) 0.39142(8) 0.0319(6) Uani 1 1 d . . .
H106 H 1.0698 -0.1101 0.3938 0.038 Uiso 1 1 calc R . .
C107 C 0.94154(18) -0.06030(15) 0.35541(8) 0.0288(5) Uani 1 1 d . . .
H107 H 0.9770 -0.0320 0.3328 0.035 Uiso 1 1 calc R . .
C108 C 0.83466(18) -0.05335(14) 0.35157(7) 0.0237(5) Uani 1 1 d . . .
C109 C 0.78575(19) -0.19193(15) 0.45857(7) 0.0290(5) Uani 1 1 d . . .
H109 H 0.7228 -0.1995 0.4470 0.035 Uiso 1 1 calc R . .
C110 C 0.8608(2) -0.28514(17) 0.47703(9) 0.0431(7) Uani 1 1 d . . .
H11A H 0.8920 -0.3206 0.4540 0.065 Uiso 1 1 calc R . .
H11B H 0.8190 -0.3148 0.4977 0.065 Uiso 1 1 calc R . .
H11C H 0.9196 -0.2798 0.4913 0.065 Uiso 1 1 calc R . .
C111 C 0.7398(3) -0.1338(2) 0.49352(9) 0.0552(8) Uani 1 1 d . . .
H11D H 0.7986 -0.1210 0.5040 0.083 Uiso 1 1 calc R . .
H11E H 0.7069 -0.1656 0.5170 0.083 Uiso 1 1 calc R . .
H11F H 0.6843 -0.0774 0.4820 0.083 Uiso 1 1 calc R . .
C112 C 0.77729(19) -0.00529(15) 0.31051(7) 0.0286(5) Uani 1 1 d . . .
H112 H 0.6973 0.0090 0.3169 0.034 Uiso 1 1 calc R . .
C113 C 0.8126(2) -0.06691(17) 0.27686(8) 0.0389(6) Uani 1 1 d . . .
H11G H 0.7746 -0.0357 0.2507 0.058 Uiso 1 1 calc R . .
H11H H 0.7944 -0.1209 0.2875 0.058 Uiso 1 1 calc R . .
H11I H 0.8914 -0.0838 0.2707 0.058 Uiso 1 1 calc R . .
C114 C 0.7961(2) 0.08244(16) 0.29272(9) 0.0404(7) Uani 1 1 d . . .
H11J H 0.8732 0.0699 0.2839 0.061 Uiso 1 1 calc R . .
H11K H 0.7753 0.1212 0.3147 0.061 Uiso 1 1 calc R . .
H11L H 0.7517 0.1127 0.2680 0.061 Uiso 1 1 calc R . .
C115 C 0.40793(17) -0.19254(14) 0.39891(7) 0.0233(5) Uani 1 1 d . . .
C116 C 0.40284(19) -0.24293(15) 0.43950(8) 0.0306(6) Uani 1 1 d . . .
C117 C 0.3369(2) -0.29555(16) 0.44535(9) 0.0397(7) Uani 1 1 d . . .
H117 H 0.3308 -0.3291 0.4726 0.048 Uiso 1 1 calc R . .
C118 C 0.2809(2) -0.30005(18) 0.41278(10) 0.0467(7) Uani 1 1 d . . .
H118 H 0.2368 -0.3365 0.4176 0.056 Uiso 1 1 calc R . .
C119 C 0.2886(2) -0.25175(17) 0.37311(10) 0.0426(7) Uani 1 1 d . . .
H119 H 0.2504 -0.2559 0.3506 0.051 Uiso 1 1 calc R . .
C120 C 0.35172(18) -0.19653(15) 0.36522(8) 0.0289(5) Uani 1 1 d . . .
C121 C 0.4662(2) -0.24232(17) 0.47595(8) 0.0376(6) Uani 1 1 d . . .
H121 H 0.4919 -0.1902 0.4681 0.045 Uiso 1 1 calc R . .
C122 C 0.5672(2) -0.32770(19) 0.48270(9) 0.0465(7) Uani 1 1 d . . .
H12A H 0.5443 -0.3798 0.4917 0.070 Uiso 1 1 calc R . .
H12B H 0.6101 -0.3233 0.5047 0.070 Uiso 1 1 calc R . .
H12C H 0.6117 -0.3345 0.4559 0.070 Uiso 1 1 calc R . .
C123 C 0.3964(3) -0.2308(2) 0.51779(9) 0.0551(8) Uani 1 1 d . . .
H12D H 0.3298 -0.1784 0.5128 0.083 Uiso 1 1 calc R . .
H12E H 0.4377 -0.2221 0.5392 0.083 Uiso 1 1 calc R . .
H12F H 0.3773 -0.2844 0.5281 0.083 Uiso 1 1 calc R . .
C124 C 0.35313(19) -0.13964(16) 0.32184(8) 0.0337(6) Uani 1 1 d . . .
H124 H 0.4184 -0.1211 0.3197 0.040 Uiso 1 1 calc R . .
C125 C 0.3643(2) -0.18972(19) 0.28497(9) 0.0523(8) Uani 1 1 d . . .
H12G H 0.4286 -0.2445 0.2882 0.078 Uiso 1 1 calc R . .
H12H H 0.3723 -0.1516 0.2581 0.078 Uiso 1 1 calc R . .
H12I H 0.2991 -0.2054 0.2849 0.078 Uiso 1 1 calc R . .
C126 C 0.2527(2) -0.05385(18) 0.31756(9) 0.0459(7) Uani 1 1 d . . .
H12J H 0.1866 -0.0695 0.3223 0.069 Uiso 1 1 calc R . .
H12K H 0.2542 -0.0198 0.2889 0.069 Uiso 1 1 calc R . .
H12L H 0.2530 -0.0174 0.3387 0.069 Uiso 1 1 calc R . .
C96A C 0.9966(6) -0.5340(4) 0.25037(18) 0.041(2) Uani 0.386(4) 1 d PD A 2
H96C H 0.9838 -0.4707 0.2523 0.049 Uiso 0.386(4) 1 calc PR A 2
H96D H 0.9522 -0.5345 0.2276 0.049 Uiso 0.386(4) 1 calc PR A 2
C94A C 0.9418(7) -0.6575(4) 0.2875(3) 0.057(3) Uani 0.386(4) 1 d PD A 2
H94C H 0.9476 -0.6958 0.3158 0.068 Uiso 0.386(4) 1 calc PR A 2
H94D H 0.9951 -0.6919 0.2671 0.068 Uiso 0.386(4) 1 calc PR A 2
C95A C 0.8261(10) -0.6268(10) 0.2724(6) 0.097(6) Uani 0.386(4) 1 d PD A 2
H95D H 0.7749 -0.5901 0.2921 0.146 Uiso 0.386(4) 1 calc PR A 2
H95E H 0.8066 -0.6793 0.2714 0.146 Uiso 0.386(4) 1 calc PR A 2
H95F H 0.8227 -0.5913 0.2438 0.146 Uiso 0.386(4) 1 calc PR A 2
C97A C 1.1166(10) -0.5807(15) 0.2387(6) 0.050(4) Uani 0.386(4) 1 d PD A 2
H97D H 1.1611 -0.5759 0.2600 0.075 Uiso 0.386(4) 1 calc PR A 2
H97E H 1.1356 -0.5523 0.2106 0.075 Uiso 0.386(4) 1 calc PR A 2
H97F H 1.1302 -0.6441 0.2381 0.075 Uiso 0.386(4) 1 calc PR A 2

loop_
_atom_site_aniso_label
_atom_site_aniso_U_11
_atom_site_aniso_U_22
_atom_site_aniso_U_33
_atom_site_aniso_U_23
_atom_site_aniso_U_13
_atom_site_aniso_U_12
S1 0.0369(3) 0.0169(3) 0.0229(3) -0.0007(2) -0.0067(2) -0.0087(2)
Mg1 0.0161(4) 0.0155(3) 0.0183(4) -0.0025(3) -0.0013(3) -0.0046(3)
O1 0.0245(8) 0.0149(7) 0.0308(9) -0.0021(7) -0.0015(7) -0.0057(6)
N1 0.0183(9) 0.0173(9) 0.0195(10) -0.0021(7) -0.0008(7) -0.0069(7)
C1 0.0313(14) 0.0425(14) 0.0260(13) -0.0127(11) 0.0080(10) -0.0169(11)
S2 0.0324(3) 0.0190(3) 0.0221(3) -0.0014(2) -0.0027(2) -0.0073(2)
Mg2 0.0162(4) 0.0143(3) 0.0262(4) -0.0036(3) -0.0009(3) -0.0040(3)
O2 0.0435(10) 0.0234(8) 0.0202(8) -0.0039(7) -0.0017(7) -0.0159(7)
N2 0.0167(9) 0.0159(8) 0.0213(10) -0.0029(7) -0.0007(7) -0.0046(7)
C2 0.0260(12) 0.0177(10) 0.0197(12) -0.0034(9) 0.0002(9) -0.0082(9)
S3 0.0290(3) 0.0243(3) 0.0231(3) -0.0049(2) -0.0034(2) -0.0038(2)
Mg3 0.0218(4) 0.0249(4) 0.0193(4) -0.0051(3) -0.0013(3) -0.0085(3)
O3 0.0208(8) 0.0201(8) 0.0349(9) -0.0114(7) 0.0038(7) -0.0056(6)
N3 0.0168(9) 0.0161(9) 0.0220(10) -0.0016(8) -0.0022(7) -0.0048(7)
C3 0.0270(13) 0.0235(11) 0.0175(11) -0.0064(9) -0.0010(9) -0.0109(9)
S4 0.0250(3) 0.0198(3) 0.0253(3) -0.0047(2) -0.0033(2) -0.0039(2)
Mg4 0.0188(4) 0.0185(3) 0.0227(4) -0.0049(3) 0.0002(3) -0.0063(3)
O4 0.0254(9) 0.0321(9) 0.0268(9) -0.0124(7) -0.0015(7) -0.0075(7)
N4 0.0168(9) 0.0183(9) 0.0249(10) -0.0038(8) -0.0015(8) -0.0041(7)
C4 0.0239(12) 0.0143(10) 0.0252(12) -0.0015(9) -0.0061(9) -0.0077(9)
N5 0.0209(10) 0.0224(9) 0.0209(10) -0.0046(8) -0.0021(8) -0.0085(7)
C5 0.0270(13) 0.0313(12) 0.0311(14) -0.0070(11) -0.0090(10) -0.0079(10)
N6 0.0192(10) 0.0231(9) 0.0205(10) -0.0059(8) 0.0023(8) -0.0073(7)
C6 0.0193(12) 0.0255(11) 0.0173(11) -0.0035(9) 0.0023(9) -0.0088(9)
N7 0.0217(10) 0.0170(9) 0.0206(10) -0.0028(8) -0.0011(8) -0.0064(7)
C7 0.0227(12) 0.0251(11) 0.0228(12) -0.0043(10) 0.0018(9) -0.0096(9)
N8 0.0191(10) 0.0217(9) 0.0215(10) -0.0044(8) -0.0001(8) -0.0070(7)
C8 0.0308(14) 0.0283(12) 0.0370(14) -0.0079(11) 0.0007(11) -0.0169(10)
C9 0.0210(13) 0.0421(15) 0.0451(16) -0.0087(13) -0.0016(11) -0.0154(11)
C10 0.0170(12) 0.0310(13) 0.0399(15) -0.0046(11) -0.0020(10) -0.0047(10)
C11 0.0193(12) 0.0272(12) 0.0263(13) -0.0068(10) 0.0024(9) -0.0078(9)
C12 0.0261(13) 0.0206(11) 0.0328(14) -0.0010(10) -0.0010(10) -0.0109(9)
C13 0.0457(17) 0.0243(13) 0.0527(18) -0.0058(12) -0.0044(13) -0.0103(11)
C14 0.0459(17) 0.0356(14) 0.0359(15) 0.0021(12) -0.0065(12) -0.0103(12)
C15 0.0176(12) 0.0222(11) 0.0425(15) -0.0029(11) 0.0019(10) -0.0033(9)
C16 0.0289(15) 0.0446(16) 0.0593(19) 0.0178(15) -0.0122(13) -0.0128(12)
C17 0.0356(16) 0.0289(14) 0.081(2) -0.0161(15) 0.0152(15) -0.0095(12)
C18 0.0146(11) 0.0216(11) 0.0233(12) -0.0040(9) -0.0037(9) -0.0033(8)
C19 0.0207(12) 0.0201(11) 0.0398(15) -0.0048(11) -0.0027(10) -0.0032(9)
C20 0.0265(14) 0.0190(11) 0.0534(17) -0.0084(12) 0.0040(12) 0.0012(10)
C21 0.0238(14) 0.0308(13) 0.0470(16) -0.0057(12) 0.0119(12) 0.0008(10)
C22 0.0224(13) 0.0267(12) 0.0378(15) -0.0005(11) 0.0052(11) -0.0071(10)
C23 0.0175(11) 0.0210(11) 0.0241(12) -0.0023(9) -0.0025(9) -0.0032(9)
C24 0.0278(14) 0.0204(12) 0.074(2) -0.0122(13) 0.0122(13) -0.0074(10)
C25 0.081(2) 0.0459(17) 0.074(2) 0.0213(17) -0.0425(19) -0.0399(17)
C26 0.111(3) 0.060(2) 0.0369(17) -0.0002(15) -0.0029(18) -0.059(2)
C27 0.0194(12) 0.0211(11) 0.0302(13) -0.0031(10) 0.0025(10) -0.0057(9)
C28 0.0247(13) 0.0293(13) 0.0381(15) 0.0028(11) 0.0012(11) -0.0065(10)
C29 0.0369(15) 0.0283(13) 0.0501(17) -0.0057(12) -0.0064(12) -0.0146(11)
C30 0.0141(11) 0.0169(10) 0.0271(12) -0.0037(9) -0.0003(9) -0.0044(8)
C31 0.0565(18) 0.0322(13) 0.0210(13) -0.0047(11) 0.0018(12) -0.0197(12)
C32 0.0570(19) 0.0546(17) 0.0282(15) -0.0111(13) 0.0044(13) -0.0228(15)
C33 0.0538(17) 0.0248(12) 0.0297(14) -0.0038(11) -0.0067(12) -0.0210(11)
C34 0.0549(19) 0.0520(17) 0.0393(16) -0.0059(14) -0.0101(14) -0.0311(14)
C35 0.0285(13) 0.0203(11) 0.0370(14) -0.0002(10) -0.0033(11) -0.0118(10)
C36 0.0253(12) 0.0200(11) 0.0190(11) 0.0003(9) -0.0046(9) -0.0096(9)
C37 0.0269(13) 0.0130(10) 0.0272(13) -0.0016(9) -0.0065(10) -0.0050(9)
C38 0.0230(12) 0.0182(11) 0.0247(12) -0.0060(9) -0.0074(9) -0.0019(9)
C39 0.0278(14) 0.0200(11) 0.0493(16) -0.0090(11) -0.0034(12) -0.0014(10)
C40 0.0196(12) 0.0147(10) 0.0320(13) -0.0009(9) -0.0040(10) -0.0080(8)
C41 0.0239(13) 0.0212(11) 0.0325(14) -0.0014(10) 0.0028(10) -0.0083(9)
C42 0.0264(14) 0.0293(13) 0.0441(16) -0.0036(12) 0.0076(12) -0.0078(10)
C43 0.0190(13) 0.0289(13) 0.0606(19) -0.0015(13) -0.0016(12) -0.0049(10)
C44 0.0265(14) 0.0253(12) 0.0448(16) 0.0036(11) -0.0151(12) -0.0085(10)
C45 0.0240(12) 0.0192(11) 0.0337(14) -0.0002(10) -0.0060(10) -0.0090(9)
C46 0.0309(14) 0.0334(13) 0.0275(13) -0.0033(11) 0.0052(11) -0.0089(11)
C47 0.0423(16) 0.0445(15) 0.0384(16) -0.0109(13) 0.0036(12) -0.0163(13)
C48 0.065(2) 0.0493(17) 0.0327(16) 0.0013(13) 0.0007(14) -0.0261(15)
C49 0.0291(14) 0.0363(13) 0.0284(14) -0.0021(11) -0.0090(11) -0.0094(11)
C50 0.0590(19) 0.0435(15) 0.0321(15) 0.0006(13) -0.0088(13) -0.0259(14)
C51 0.075(2) 0.0354(15) 0.0418(17) -0.0052(13) -0.0106(15) -0.0168(14)
C52 0.0190(12) 0.0154(10) 0.0318(13) -0.0055(10) 0.0015(10) -0.0017(8)
C53 0.0206(12) 0.0208(11) 0.0308(13) -0.0026(10) -0.0029(10) -0.0028(9)
C54 0.0186(12) 0.0331(13) 0.0392(15) -0.0031(11) -0.0034(11) -0.0070(10)
C55 0.0240(13) 0.0301(13) 0.0430(16) -0.0058(12) 0.0084(11) -0.0096(10)
C56 0.0329(14) 0.0261(12) 0.0293(14) -0.0056(11) 0.0047(11) -0.0087(10)
C57 0.0261(13) 0.0165(10) 0.0289(13) -0.0068(10) 0.0016(10) -0.0042(9)
C58 0.0225(13) 0.0345(13) 0.0306(14) -0.0032(11) -0.0045(10) -0.0100(10)
C59 0.0402(16) 0.0416(15) 0.0357(15) -0.0056(12) -0.0025(12) -0.0131(12)
C60 0.0558(19) 0.0421(16) 0.0389(17) 0.0026(13) -0.0151(14) -0.0075(14)
C61 0.0294(14) 0.0303(12) 0.0264(13) -0.0082(11) -0.0023(10) -0.0053(10)
C62 0.0571(19) 0.0416(15) 0.0405(17) 0.0033(13) -0.0167(14) -0.0141(14)
C63 0.0534(18) 0.0426(15) 0.0374(16) -0.0117(13) -0.0061(13) -0.0195(13)
C64 0.0443(16) 0.0634(18) 0.0285(14) -0.0066(13) 0.0032(12) -0.0368(14)
C65 0.0225(12) 0.0272(12) 0.0219(12) -0.0043(10) 0.0006(9) -0.0087(9)
C66 0.0233(12) 0.0316(12) 0.0169(11) -0.0088(10) -0.0005(9) -0.0101(10)
C67 0.0188(11) 0.0215(11) 0.0220(12) -0.0077(9) -0.0020(9) -0.0051(9)
C68 0.0287(14) 0.0452(14) 0.0261(13) -0.0083(11) -0.0011(10) -0.0202(11)
C69 0.0280(13) 0.0229(11) 0.0208(12) -0.0026(10) -0.0027(10) -0.0109(9)
C70 0.0310(14) 0.0266(12) 0.0466(16) -0.0079(12) -0.0117(12) -0.0062(10)
C71 0.0457(17) 0.0211(12) 0.0582(19) -0.0090(12) -0.0120(14) -0.0109(11)
C72 0.0405(16) 0.0325(13) 0.0457(16) -0.0072(12) -0.0093(12) -0.0212(12)
C73 0.0295(14) 0.0310(13) 0.0387(15) -0.0045(11) -0.0069(11) -0.0149(10)
C74 0.0280(13) 0.0245(11) 0.0257(13) -0.0017(10) -0.0031(10) -0.0136(10)
C75 0.0409(18) 0.0337(15) 0.108(3) -0.0265(17) -0.0215(18) -0.0017(13)
C76 0.043(2) 0.060(2) 0.169(4) -0.057(3) -0.030(2) 0.0149(16)
C77 0.096(4) 0.164(5) 0.114(4) 0.013(4) -0.073(3) 0.018(3)
C78 0.0259(13) 0.0258(12) 0.0530(17) -0.0070(12) -0.0088(12) -0.0107(10)
C79 0.0350(16) 0.0327(14) 0.068(2) 0.0069(14) -0.0179(14) -0.0142(12)
C80 0.0483(19) 0.0507(17) 0.059(2) -0.0238(15) -0.0014(15) -0.0083(14)
C81 0.0199(12) 0.0271(11) 0.0178(11) -0.0083(9) 0.0010(9) -0.0107(9)
C82 0.0232(13) 0.0282(12) 0.0261(13) -0.0061(10) 0.0019(10) -0.0082(10)
C83 0.0228(13) 0.0338(13) 0.0316(14) -0.0092(11) 0.0014(10) -0.0061(10)
C84 0.0260(13) 0.0438(15) 0.0288(14) -0.0071(12) 0.0072(10) -0.0171(11)
C85 0.0296(14) 0.0365(13) 0.0279(13) -0.0015(11) 0.0022(10) -0.0163(11)
C86 0.0234(12) 0.0277(12) 0.0238(12) -0.0071(10) -0.0015(9) -0.0118(9)
C87 0.0301(14) 0.0315(14) 0.0438(16) 0.0028(12) 0.0127(12) -0.0006(11)
C88 0.121(4) 0.042(2) 0.119(4) -0.002(2) 0.015(3) -0.042(2)
C89 0.063(2) 0.093(3) 0.078(3) 0.050(2) -0.021(2) -0.022(2)
C90 0.0266(13) 0.0251(12) 0.0298(13) -0.0028(10) -0.0018(10) -0.0122(10)
C91 0.066(2) 0.072(2) 0.0364(18) -0.0041(16) -0.0171(16) 0.0182(17)
C92 0.059(2) 0.0447(17) 0.098(3) -0.0360(18) -0.040(2) 0.0120(15)
C93 0.0189(12) 0.0243(11) 0.0268(13) -0.0066(10) 0.0036(9) -0.0111(9)
C94 0.030(3) 0.060(3) 0.047(3) -0.026(2) -0.014(2) -0.008(2)
C95 0.114(7) 0.067(5) 0.085(6) -0.015(5) -0.045(6) -0.056(5)
C96 0.023(2) 0.042(2) 0.042(3) -0.019(2) -0.0003(19) -0.0072(18)
C97 0.053(5) 0.075(6) 0.055(7) -0.019(5) 0.027(4) -0.036(4)
C98 0.0336(14) 0.0217(12) 0.0512(17) -0.0139(12) 0.0024(12) -0.0097(10)
C99 0.0274(13) 0.0174(11) 0.0247(12) -0.0006(9) -0.0032(10) -0.0067(9)
C100 0.0270(13) 0.0174(11) 0.0284(13) -0.0057(10) -0.0016(10) -0.0033(9)
C101 0.0209(12) 0.0232(11) 0.0212(12) -0.0030(10) -0.0018(9) -0.0033(9)
C102 0.0221(13) 0.0286(12) 0.0412(15) -0.0117(11) 0.0038(11) -0.0048(10)
C103 0.0213(12) 0.0161(10) 0.0270(12) -0.0064(9) -0.0007(9) -0.0067(9)
C104 0.0263(13) 0.0215(11) 0.0241(12) -0.0057(10) -0.0045(10) -0.0067(9)
C105 0.0306(14) 0.0311(13) 0.0296(14) -0.0058(11) -0.0097(11) -0.0077(10)
C106 0.0236(13) 0.0357(13) 0.0415(15) -0.0125(12) -0.0030(11) -0.0127(10)
C107 0.0249(13) 0.0284(12) 0.0352(14) -0.0054(11) 0.0035(10) -0.0130(10)
C108 0.0251(13) 0.0194(11) 0.0267(13) -0.0042(10) 0.0002(10) -0.0081(9)
C109 0.0336(14) 0.0318(13) 0.0221(13) -0.0005(10) -0.0055(10) -0.0124(11)
C110 0.0455(17) 0.0391(15) 0.0395(16) 0.0066(13) -0.0085(13) -0.0129(13)
C111 0.076(2) 0.0531(18) 0.0342(16) -0.0091(14) 0.0160(15) -0.0244(16)
C112 0.0280(13) 0.0278(12) 0.0283(13) 0.0017(10) -0.0015(10) -0.0109(10)
C113 0.0493(17) 0.0387(14) 0.0296(14) 0.0005(12) -0.0094(12) -0.0169(12)
C114 0.0491(17) 0.0284(13) 0.0393(16) 0.0048(12) -0.0002(13) -0.0140(12)
C115 0.0158(11) 0.0241(11) 0.0298(13) -0.0102(10) 0.0055(9) -0.0056(9)
C116 0.0283(13) 0.0283(12) 0.0348(14) -0.0089(11) 0.0071(11) -0.0102(10)
C117 0.0345(15) 0.0342(14) 0.0497(17) -0.0058(13) 0.0149(13) -0.0166(12)
C118 0.0303(15) 0.0410(15) 0.077(2) -0.0137(16) 0.0027(14) -0.0216(12)
C119 0.0250(14) 0.0448(16) 0.064(2) -0.0188(15) -0.0072(13) -0.0132(12)
C120 0.0166(12) 0.0311(12) 0.0391(15) -0.0123(11) -0.0009(10) -0.0050(9)
C121 0.0537(17) 0.0369(14) 0.0269(14) -0.0037(12) 0.0027(12) -0.0236(13)
C122 0.0452(17) 0.0613(18) 0.0342(16) -0.0072(14) -0.0030(13) -0.0199(14)
C123 0.074(2) 0.0496(17) 0.0346(17) -0.0126(14) 0.0108(15) -0.0147(16)
C124 0.0240(13) 0.0439(14) 0.0326(14) -0.0116(12) -0.0065(11) -0.0067(11)
C125 0.0503(19) 0.0539(17) 0.0439(18) -0.0197(14) -0.0135(14) 0.0015(14)
C126 0.0438(17) 0.0431(15) 0.0436(17) -0.0093(13) -0.0078(13) -0.0039(13)
C96A 0.058(5) 0.036(4) 0.032(4) -0.006(3) 0.001(3) -0.021(3)
C94A 0.081(7) 0.053(5) 0.054(5) -0.035(4) 0.033(5) -0.043(5)
C95A 0.151(17) 0.150(16) 0.057(8) -0.016(12) -0.012(10) -0.130(15)
C97A 0.062(9) 0.063(9) 0.037(7) -0.029(6) 0.013(6) -0.029(6)

loop_
_atom_type_symbol
_atom_type_description
_atom_type_scat_dispersion_real
_atom_type_scat_dispersion_imag
_atom_type_scat_source
C C 0.0033 0.0016 'International Tables Vol C Tables 4.2.6.8 and 6.1.1.4'
H H 0.0000 0.0000 'International Tables Vol C Tables 4.2.6.8 and 6.1.1.4'
N N 0.0061 0.0033 'International Tables Vol C Tables 4.2.6.8 and 6.1.1.4'
O O 0.0106 0.0060 'International Tables Vol C Tables 4.2.6.8 and 6.1.1.4'
Mg Mg 0.0486 0.0363 'International Tables Vol C Tables 4.2.6.8 and 6.1.1.4'
S S 0.1246 0.1234 'International Tables Vol C Tables 4.2.6.8 and 6.1.1.4'

loop_
_geom_angle_atom_site_label_1
_geom_angle_atom_site_label_2
_geom_angle_atom_site_label_3
_geom_angle
C30 S1 Mg2 83.47(8)
O1 Mg1 N1 121.78(7)
O1 Mg1 O2 95.33(7)
N1 Mg1 O2 112.98(7)
O1 Mg1 N2 118.18(7)
N1 Mg1 N2 93.85(7)
O2 Mg1 N2 116.37(7)
C30 O1 Mg1 144.96(15)
C2 N1 C6 119.57(18)
C2 N1 Mg1 116.78(14)
C6 N1 Mg1 122.41(13)
C2 C1 H1A 109.5
C2 C1 H1B 109.5
H1A C1 H1B 109.5
C2 C1 H1C 109.5
H1A C1 H1C 109.5
H1B C1 H1C 109.5
C30 S2 Mg2 82.21(7)
N4 Mg2 N3 93.89(7)
N4 Mg2 S1 123.62(6)
N3 Mg2 S1 120.77(6)
N4 Mg2 S2 120.82(6)
N3 Mg2 S2 125.87(5)
S1 Mg2 S2 75.16(3)
N4 Mg2 C30 132.48(7)
N3 Mg2 C30 133.61(7)
S1 Mg2 C30 37.58(5)
S2 Mg2 C30 37.58(5)
C33 O2 C31 113.17(18)
C33 O2 Mg1 124.53(13)
C31 O2 Mg1 121.88(13)
C4 N2 C18 119.05(17)
C4 N2 Mg1 118.58(14)
C18 N2 Mg1 121.95(13)
N1 C2 C3 123.7(2)
N1 C2 C1 120.27(19)
C3 C2 C1 116.1(2)
C93 S3 Mg4 82.80(8)
O3 Mg3 O4 94.09(7)
O3 Mg3 N6 127.42(7)
O4 Mg3 N6 107.68(7)
O3 Mg3 N5 120.90(7)
O4 Mg3 N5 112.30(7)
N6 Mg3 N5 94.47(7)
C93 O3 Mg3 121.61(14)
C36 N3 C40 117.68(17)
C36 N3 Mg2 123.09(14)
C40 N3 Mg2 119.09(12)
C2 C3 C4 130.0(2)
C2 C3 H3 115.0
C4 C3 H3 115.0
C93 S4 Mg4 83.49(7)
N7 Mg4 N8 93.08(8)
N7 Mg4 S4 113.32(6)
N8 Mg4 S4 128.85(6)
N7 Mg4 S3 132.06(6)
N8 Mg4 S3 119.37(6)
S4 Mg4 S3 74.43(3)
N7 Mg4 C93 132.97(7)
N8 Mg4 C93 133.57(7)
S4 Mg4 C93 37.25(5)
S3 Mg4 C93 37.20(5)
C96A O4 C96 62.0(3)
C96A O4 C94A 114.4(4)
C96 O4 C94A 87.8(4)
C96A O4 C94 83.5(4)
C96 O4 C94 113.9(3)
C94A O4 C94 56.2(4)
C96A O4 Mg3 121.3(3)
C96 O4 Mg3 129.43(19)
C94A O4 Mg3 122.6(3)
C94 O4 Mg3 116.6(2)
C38 N4 C52 117.15(17)
C38 N4 Mg2 123.01(14)
C52 N4 Mg2 119.82(13)
N2 C4 C3 123.54(19)
N2 C4 C5 120.0(2)
C3 C4 C5 116.5(2)
C65 N5 C69 120.95(18)
C65 N5 Mg3 116.84(14)
C69 N5 Mg3 121.50(14)
C4 C5 H5A 109.5
C4 C5 H5B 109.5
H5A C5 H5B 109.5
C4 C5 H5C 109.5
H5A C5 H5C 109.5
H5B C5 H5C 109.5
C67 N6 C81 119.37(18)
C67 N6 Mg3 116.71(14)
C81 N6 Mg3 123.67(14)
C11 C6 C7 120.77(19)
C11 C6 N1 120.30(18)
C7 C6 N1 118.80(17)
C99 N7 C103 115.80(17)
C99 N7 Mg4 123.14(15)
C103 N7 Mg4 120.98(13)
C8 C7 C6 118.25(19)
C8 C7 C12 120.64(19)
C6 C7 C12 121.10(19)
C101 N8 C115 116.60(18)
C101 N8 Mg4 123.51(15)
C115 N8 Mg4 119.80(13)
C9 C8 C7 121.5(2)
C9 C8 H8 119.3
C7 C8 H8 119.3
C10 C9 C8 119.7(2)
C10 C9 H9 120.2
C8 C9 H9 120.2
C9 C10 C11 121.5(2)
C9 C10 H10 119.3
C11 C10 H10 119.3
C10 C11 C6 118.4(2)
C10 C11 C15 119.51(19)
C6 C11 C15 122.13(19)
C14 C12 C7 111.0(2)
C14 C12 C13 109.13(19)
C7 C12 C13 113.10(19)
C14 C12 H12 107.8
C7 C12 H12 107.8
C13 C12 H12 107.8
C12 C13 H13A 109.5
C12 C13 H13B 109.5
H13A C13 H13B 109.5
C12 C13 H13C 109.5
H13A C13 H13C 109.5
H13B C13 H13C 109.5
C12 C14 H14A 109.5
C12 C14 H14B 109.5
H14A C14 H14B 109.5
C12 C14 H14C 109.5
H14A C14 H14C 109.5
H14B C14 H14C 109.5
C11 C15 C16 111.3(2)
C11 C15 C17 111.58(19)
C16 C15 C17 110.3(2)
C11 C15 H15 107.8
C16 C15 H15 107.8
C17 C15 H15 107.8
C15 C16 H16A 109.5
C15 C16 H16B 109.5
H16A C16 H16B 109.5
C15 C16 H16C 109.5
H16A C16 H16C 109.5
H16B C16 H16C 109.5
C15 C17 H17A 109.5
C15 C17 H17B 109.5
H17A C17 H17B 109.5
C15 C17 H17C 109.5
H17A C17 H17C 109.5
H17B C17 H17C 109.5
C23 C18 C19 120.7(2)
C23 C18 N2 120.07(18)
C19 C18 N2 119.14(18)
C20 C19 C18 118.3(2)
C20 C19 C24 119.9(2)
C18 C19 C24 121.7(2)
C21 C20 C19 121.5(2)
C21 C20 H20 119.3
C19 C20 H20 119.3
C20 C21 C22 119.7(2)
C20 C21 H21 120.2
C22 C21 H21 120.2
C21 C22 C23 121.7(2)
C21 C22 H22 119.2
C23 C22 H22 119.2
C22 C23 C18 118.18(19)
C22 C23 C27 119.76(19)
C18 C23 C27 122.06(19)
C25 C24 C26 108.7(2)
C25 C24 C19 111.2(2)
C26 C24 C19 112.5(2)
C25 C24 H24 108.1
C26 C24 H24 108.1
C19 C24 H24 108.1
C24 C25 H25A 109.5
C24 C25 H25B 109.5
H25A C25 H25B 109.5
C24 C25 H25C 109.5
H25A C25 H25C 109.5
H25B C25 H25C 109.5
C24 C26 H26A 109.5
C24 C26 H26B 109.5
H26A C26 H26B 109.5
C24 C26 H26C 109.5
H26A C26 H26C 109.5
H26B C26 H26C 109.5
C23 C27 C29 111.40(18)
C23 C27 C28 111.78(19)
C29 C27 C28 109.31(18)
C23 C27 H27 108.1
C29 C27 H27 108.1
C28 C27 H27 108.1
C27 C28 H28A 109.5
C27 C28 H28B 109.5
H28A C28 H28B 109.5
C27 C28 H28C 109.5
H28A C28 H28C 109.5
H28B C28 H28C 109.5
C27 C29 H29A 109.5
C27 C29 H29B 109.5
H29A C29 H29B 109.5
C27 C29 H29C 109.5
H29A C29 H29C 109.5
H29B C29 H29C 109.5
O1 C30 S1 119.55(17)
O1 C30 S2 121.28(15)
S1 C30 S2 119.16(12)
O1 C30 Mg2 178.35(16)
S1 C30 Mg2 58.95(6)
S2 C30 Mg2 60.21(6)
O2 C31 C32 111.25(19)
O2 C31 H31A 109.4
C32 C31 H31A 109.4
O2 C31 H31B 109.4
C32 C31 H31B 109.4
H31A C31 H31B 108.0
C31 C32 H32A 109.5
C31 C32 H32B 109.5
H32A C32 H32B 109.5
C31 C32 H32C 109.5
H32A C32 H32C 109.5
H32B C32 H32C 109.5
O2 C33 C34 112.70(19)
O2 C33 H33A 109.1
C34 C33 H33A 109.1
O2 C33 H33B 109.1
C34 C33 H33B 109.1
H33A C33 H33B 107.8
C33 C34 H34A 109.5
C33 C34 H34B 109.5
H34A C34 H34B 109.5
C33 C34 H34C 109.5
H34A C34 H34C 109.5
H34B C34 H34C 109.5
C36 C35 H35A 109.5
C36 C35 H35B 109.5
H35A C35 H35B 109.5
C36 C35 H35C 109.5
H35A C35 H35C 109.5
H35B C35 H35C 109.5
N3 C36 C37 124.20(19)
N3 C36 C35 120.77(19)
C37 C36 C35 115.03(18)
C36 C37 C38 130.37(19)
C36 C37 H37 114.8
C38 C37 H37 114.8
N4 C38 C37 124.36(19)
N4 C38 C39 120.6(2)
C37 C38 C39 115.07(19)
C38 C39 H39A 109.5
C38 C39 H39B 109.5
H39A C39 H39B 109.5
C38 C39 H39C 109.5
H39A C39 H39C 109.5
H39B C39 H39C 109.5
C41 C40 C45 121.3(2)
C41 C40 N3 120.89(19)
C45 C40 N3 117.8(2)
C42 C41 C40 118.0(2)
C42 C41 C46 119.4(2)
C40 C41 C46 122.6(2)
C43 C42 C41 121.4(2)
C43 C42 H42 119.3
C41 C42 H42 119.3
C44 C43 C42 120.0(2)
C44 C43 H43 120.0
C42 C43 H43 120.0
C43 C44 C45 121.2(2)
C43 C44 H44 119.4
C45 C44 H44 119.4
C44 C45 C40 118.1(2)
C44 C45 C49 120.2(2)
C40 C45 C49 121.7(2)
C47 C46 C41 111.38(19)
C47 C46 C48 110.0(2)
C41 C46 C48 111.6(2)
C47 C46 H46 107.9
C41 C46 H46 107.9
C48 C46 H46 107.9
C46 C47 H47A 109.5
C46 C47 H47B 109.5
H47A C47 H47B 109.5
C46 C47 H47C 109.5
H47A C47 H47C 109.5
H47B C47 H47C 109.5
C46 C48 H48A 109.5
C46 C48 H48B 109.5
H48A C48 H48B 109.5
C46 C48 H48C 109.5
H48A C48 H48C 109.5
H48B C48 H48C 109.5
C45 C49 C51 111.3(2)
C45 C49 C50 112.5(2)
C51 C49 C50 110.7(2)
C45 C49 H49 107.3
C51 C49 H49 107.3
C50 C49 H49 107.3
C49 C50 H50A 109.5
C49 C50 H50B 109.5
H50A C50 H50B 109.5
C49 C50 H50C 109.5
H50A C50 H50C 109.5
H50B C50 H50C 109.5
C49 C51 H51A 109.5
C49 C51 H51B 109.5
H51A C51 H51B 109.5
C49 C51 H51C 109.5
H51A C51 H51C 109.5
H51B C51 H51C 109.5
C53 C52 C57 121.1(2)
C53 C52 N4 120.6(2)
C57 C52 N4 118.32(19)
C54 C53 C52 118.2(2)
C54 C53 C58 119.3(2)
C52 C53 C58 122.6(2)
C55 C54 C53 121.2(2)
C55 C54 H54 119.4
C53 C54 H54 119.4
C54 C55 C56 120.1(2)
C54 C55 H55 119.9
C56 C55 H55 119.9
C55 C56 C57 121.2(2)
C55 C56 H56 119.4
C57 C56 H56 119.4
C56 C57 C52 118.0(2)
C56 C57 C61 120.7(2)
C52 C57 C61 121.3(2)
C53 C58 C59 110.86(19)
C53 C58 C60 112.7(2)
C59 C58 C60 109.5(2)
C53 C58 H58 107.9
C59 C58 H58 107.9
C60 C58 H58 107.9
C58 C59 H59A 109.5
C58 C59 H59B 109.5
H59A C59 H59B 109.5
C58 C59 H59C 109.5
H59A C59 H59C 109.5
H59B C59 H59C 109.5
C58 C60 H60A 109.5
C58 C60 H60B 109.5
H60A C60 H60B 109.5
C58 C60 H60C 109.5
H60A C60 H60C 109.5
H60B C60 H60C 109.5
C57 C61 C63 113.07(19)
C57 C61 C62 113.0(2)
C63 C61 C62 110.4(2)
C57 C61 H61 106.6
C63 C61 H61 106.6
C62 C61 H61 106.6
C61 C62 H62A 109.5
C61 C62 H62B 109.5
H62A C62 H62B 109.5
C61 C62 H62C 109.5
H62A C62 H62C 109.5
H62B C62 H62C 109.5
C61 C63 H63A 109.5
C61 C63 H63B 109.5
H63A C63 H63B 109.5
C61 C63 H63C 109.5
H63A C63 H63C 109.5
H63B C63 H63C 109.5
C65 C64 H64A 109.5
C65 C64 H64B 109.5
H64A C64 H64B 109.5
C65 C64 H64C 109.5
H64A C64 H64C 109.5
H64B C64 H64C 109.5
N5 C65 C66 123.8(2)
N5 C65 C64 120.5(2)
C66 C65 C64 115.7(2)
C67 C66 C65 130.6(2)
C67 C66 H66 114.7
C65 C66 H66 114.7
N6 C67 C66 123.7(2)
N6 C67 C68 120.36(19)
C66 C67 C68 115.89(19)
C67 C68 H68A 109.5
C67 C68 H68B 109.5
H68A C68 H68B 109.5
C67 C68 H68C 109.5
H68A C68 H68C 109.5
H68B C68 H68C 109.5
C74 C69 C70 119.9(2)
C74 C69 N5 120.16(19)
C70 C69 N5 119.7(2)
C71 C70 C69 118.4(2)
C71 C70 C75 118.9(2)
C69 C70 C75 122.7(2)
C72 C71 C70 121.5(2)
C72 C71 H71 119.2
C70 C71 H71 119.2
C71 C72 C73 119.9(2)
C71 C72 H72 120.0
C73 C72 H72 120.0
C72 C73 C74 121.2(2)
C72 C73 H73 119.4
C74 C73 H73 119.4
C73 C74 C69 118.8(2)
C73 C74 C78 118.1(2)
C69 C74 C78 123.0(2)
C70 C75 C76 111.9(3)
C70 C75 C77 110.3(3)
C76 C75 C77 110.7(3)
C70 C75 H75 107.9
C76 C75 H75 107.9
C77 C75 H75 107.9
C75 C76 H76A 109.5
C75 C76 H76B 109.5
H76A C76 H76B 109.5
C75 C76 H76C 109.5
H76A C76 H76C 109.5
H76B C76 H76C 109.5
C75 C77 H77A 109.5
C75 C77 H77B 109.5
H77A C77 H77B 109.5
C75 C77 H77C 109.5
H77A C77 H77C 109.5
H77B C77 H77C 109.5
C74 C78 C79 112.8(2)
C74 C78 C80 109.4(2)
C79 C78 C80 109.5(2)
C74 C78 H78 108.3
C79 C78 H78 108.3
C80 C78 H78 108.3
C78 C79 H79A 109.5
C78 C79 H79B 109.5
H79A C79 H79B 109.5
C78 C79 H79C 109.5
H79A C79 H79C 109.5
H79B C79 H79C 109.5
C78 C80 H80A 109.5
C78 C80 H80B 109.5
H80A C80 H80B 109.5
C78 C80 H80C 109.5
H80A C80 H80C 109.5
H80B C80 H80C 109.5
C86 C81 C82 120.22(19)
C86 C81 N6 119.48(18)
C82 C81 N6 120.06(18)
C83 C82 C81 118.5(2)
C83 C82 C87 119.3(2)
C81 C82 C87 122.2(2)
C84 C83 C82 121.6(2)
C84 C83 H83 119.2
C82 C83 H83 119.2
C85 C84 C83 119.8(2)
C85 C84 H84 120.1
C83 C84 H84 120.1
C84 C85 C86 121.2(2)
C84 C85 H85 119.4
C86 C85 H85 119.4
C85 C86 C81 118.6(2)
C85 C86 C90 120.17(19)
C81 C86 C90 121.11(19)
C89 C87 C88 109.8(3)
C89 C87 C82 112.6(2)
C88 C87 C82 111.5(3)
C89 C87 H87 107.6
C88 C87 H87 107.6
C82 C87 H87 107.6
C87 C88 H88A 109.5
C87 C88 H88B 109.5
H88A C88 H88B 109.5
C87 C88 H88C 109.5
H88A C88 H88C 109.5
H88B C88 H88C 109.5
C87 C89 H89A 109.5
C87 C89 H89B 109.5
H89A C89 H89B 109.5
C87 C89 H89C 109.5
H89A C89 H89C 109.5
H89B C89 H89C 109.5
C92 C90 C91 110.1(2)
C92 C90 C86 111.07(19)
C91 C90 C86 114.0(2)
C92 C90 H90 107.1
C91 C90 H90 107.1
C86 C90 H90 107.1
C90 C91 H91A 109.5
C90 C91 H91B 109.5
H91A C91 H91B 109.5
C90 C91 H91C 109.5
H91A C91 H91C 109.5
H91B C91 H91C 109.5
C90 C92 H92A 109.5
C90 C92 H92B 109.5
H92A C92 H92B 109.5
C90 C92 H92C 109.5
H92A C92 H92C 109.5
H92B C92 H92C 109.5
O3 C93 S4 120.14(16)
O3 C93 S3 120.65(17)
S4 C93 S3 119.20(13)
O3 C93 Mg4 177.96(16)
S4 C93 Mg4 59.26(7)
S3 C93 Mg4 59.99(7)
O4 C94 C95 112.6(5)
O4 C94 H94A 109.1
C95 C94 H94A 109.1
O4 C94 H94B 109.1
C95 C94 H94B 109.1
H94A C94 H94B 107.8
O4 C96 C97 113.4(4)
O4 C96 H96A 108.9
C97 C96 H96A 108.9
O4 C96 H96B 108.9
C97 C96 H96B 108.9
H96A C96 H96B 107.7
C99 C98 H98A 109.5
C99 C98 H98B 109.5
H98A C98 H98B 109.5
C99 C98 H98C 109.5
H98A C98 H98C 109.5
H98B C98 H98C 109.5
N7 C99 C100 124.1(2)
N7 C99 C98 120.0(2)
C100 C99 C98 115.9(2)
C99 C100 C101 129.7(2)
C99 C100 H100 115.2
C101 C100 H100 115.2
N8 C101 C100 123.9(2)
N8 C101 C102 121.0(2)
C100 C101 C102 115.0(2)
C101 C102 H10A 109.5
C101 C102 H10B 109.5
H10A C102 H10B 109.5
C101 C102 H10C 109.5
H10A C102 H10C 109.5
H10B C102 H10C 109.5
C104 C103 C108 121.1(2)
C104 C103 N7 118.59(19)
C108 C103 N7 120.36(18)
C105 C104 C103 118.2(2)
C105 C104 C109 120.60(19)
C103 C104 C109 121.18(19)
C106 C105 C104 121.6(2)
C106 C105 H105 119.2
C104 C105 H105 119.2
C105 C106 C107 119.4(2)
C105 C106 H106 120.3
C107 C106 H106 120.3
C106 C107 C108 121.5(2)
C106 C107 H107 119.3
C108 C107 H107 119.3
C107 C108 C103 118.2(2)
C107 C108 C112 120.2(2)
C103 C108 C112 121.53(19)
C104 C109 C111 111.3(2)
C104 C109 C110 112.8(2)
C111 C109 C110 110.6(2)
C104 C109 H109 107.3
C111 C109 H109 107.3
C110 C109 H109 107.3
C109 C110 H11A 109.5
C109 C110 H11B 109.5
H11A C110 H11B 109.5
C109 C110 H11C 109.5
H11A C110 H11C 109.5
H11B C110 H11C 109.5
C109 C111 H11D 109.5
C109 C111 H11E 109.5
H11D C111 H11E 109.5
C109 C111 H11F 109.5
H11D C111 H11F 109.5
H11E C111 H11F 109.5
C113 C112 C114 109.7(2)
C113 C112 C108 110.13(18)
C114 C112 C108 113.5(2)
C113 C112 H112 107.7
C114 C112 H112 107.7
C108 C112 H112 107.7
C112 C113 H11G 109.5
C112 C113 H11H 109.5
H11G C113 H11H 109.5
C112 C113 H11I 109.5
H11G C113 H11I 109.5
H11H C113 H11I 109.5
C112 C114 H11J 109.5
C112 C114 H11K 109.5
H11J C114 H11K 109.5
C112 C114 H11L 109.5
H11J C114 H11L 109.5
H11K C114 H11L 109.5
C120 C115 C116 121.6(2)
C120 C115 N8 119.36(19)
C116 C115 N8 119.1(2)
C117 C116 C115 117.4(2)
C117 C116 C121 120.1(2)
C115 C116 C121 122.5(2)
C118 C117 C116 121.9(2)
C118 C117 H117 119.1
C116 C117 H117 119.1
C117 C118 C119 119.8(2)
C117 C118 H118 120.1
C119 C118 H118 120.1
C118 C119 C120 121.3(3)
C118 C119 H119 119.4
C120 C119 H119 119.4
C115 C120 C119 118.0(2)
C115 C120 C124 121.9(2)
C119 C120 C124 120.0(2)
C116 C121 C123 112.7(2)
C116 C121 C122 111.1(2)
C123 C121 C122 109.9(2)
C116 C121 H121 107.7
C123 C121 H121 107.7
C122 C121 H121 107.7
C121 C122 H12A 109.5
C121 C122 H12B 109.5
H12A C122 H12B 109.5
C121 C122 H12C 109.5
H12A C122 H12C 109.5
H12B C122 H12C 109.5
C121 C123 H12D 109.5
C121 C123 H12E 109.5
H12D C123 H12E 109.5
C121 C123 H12F 109.5
H12D C123 H12F 109.5
H12E C123 H12F 109.5
C125 C124 C120 113.4(2)
C125 C124 C126 110.3(2)
C120 C124 C126 111.3(2)
C125 C124 H124 107.2
C120 C124 H124 107.2
C126 C124 H124 107.2
C124 C125 H12G 109.5
C124 C125 H12H 109.5
H12G C125 H12H 109.5
C124 C125 H12I 109.5
H12G C125 H12I 109.5
H12H C125 H12I 109.5
C124 C126 H12J 109.5
C124 C126 H12K 109.5
H12J C126 H12K 109.5
C124 C126 H12L 109.5
H12J C126 H12L 109.5
H12K C126 H12L 109.5
O4 C96A C97A 111.9(8)
O4 C96A H96C 109.2
C97A C96A H96C 109.2
O4 C96A H96D 109.2
C97A C96A H96D 109.2
H96C C96A H96D 107.9
O4 C94A C95A 106.1(7)
O4 C94A H94C 110.5
C95A C94A H94C 110.5
O4 C94A H94D 110.5
C95A C94A H94D 110.5
H94C C94A H94D 108.7
C94A C95A H95D 109.5
C94A C95A H95E 109.5
H95D C95A H95E 109.5
C94A C95A H95F 109.5
H95D C95A H95F 109.5
H95E C95A H95F 109.5
C96A C97A H97D 109.5
C96A C97A H97E 109.5
H97D C97A H97E 109.5
C96A C97A H97F 109.5
H97D C97A H97F 109.5
H97E C97A H97F 109.5

loop_
_geom_bond_atom_site_label_1
_geom_bond_atom_site_label_2
_geom_bond_distance
S1 C30 1.731(2)
S1 Mg2 2.4313(9)
Mg1 O1 1.9253(14)
Mg1 N1 2.0197(18)
Mg1 O2 2.0225(17)
Mg1 N2 2.0245(17)
O1 C30 1.266(2)
N1 C2 1.339(3)
N1 C6 1.440(3)
C1 C2 1.509(3)
C1 H1A 0.9800
C1 H1B 0.9800
C1 H1C 0.9800
S2 C30 1.736(2)
S2 Mg2 2.4697(8)
Mg2 N4 2.0387(18)
Mg2 N3 2.0468(18)
Mg2 C30 2.819(2)
O2 C33 1.447(3)
O2 C31 1.467(3)
N2 C4 1.332(3)
N2 C18 1.437(3)
C2 C3 1.399(3)
S3 C93 1.735(2)
S3 Mg4 2.4849(9)
Mg3 O3 1.9933(16)
Mg3 O4 2.0282(17)
Mg3 N6 2.0306(19)
Mg3 N5 2.0369(18)
O3 C93 1.277(3)
N3 C36 1.329(3)
N3 C40 1.443(3)
C3 C4 1.403(3)
C3 H3 0.9500
S4 C93 1.734(2)
S4 Mg4 2.4629(8)
Mg4 N7 2.0379(19)
Mg4 N8 2.0462(19)
Mg4 C93 2.847(2)
O4 C96A 1.435(5)
O4 C96 1.449(4)
O4 C94A 1.453(5)
O4 C94 1.462(4)
N4 C38 1.334(3)
N4 C52 1.444(3)
C4 C5 1.516(3)
N5 C65 1.328(3)
N5 C69 1.446(3)
C5 H5A 0.9800
C5 H5B 0.9800
C5 H5C 0.9800
N6 C67 1.336(3)
N6 C81 1.439(3)
C6 C11 1.407(3)
C6 C7 1.413(3)
N7 C99 1.338(3)
N7 C103 1.447(3)
C7 C8 1.388(3)
C7 C12 1.528(3)
N8 C101 1.329(3)
N8 C115 1.446(3)
C8 C9 1.385(3)
C8 H8 0.9500
C9 C10 1.376(3)
C9 H9 0.9500
C10 C11 1.394(3)
C10 H10 0.9500
C11 C15 1.522(3)
C12 C14 1.524(3)
C12 C13 1.531(3)
C12 H12 1.0000
C13 H13A 0.9800
C13 H13B 0.9800
C13 H13C 0.9800
C14 H14A 0.9800
C14 H14B 0.9800
C14 H14C 0.9800
C15 C16 1.527(3)
C15 C17 1.528(4)
C15 H15 1.0000
C16 H16A 0.9800
C16 H16B 0.9800
C16 H16C 0.9800
C17 H17A 0.9800
C17 H17B 0.9800
C17 H17C 0.9800
C18 C23 1.407(3)
C18 C19 1.414(3)
C19 C20 1.384(3)
C19 C24 1.523(3)
C20 C21 1.376(3)
C20 H20 0.9500
C21 C22 1.381(3)
C21 H21 0.9500
C22 C23 1.384(3)
C22 H22 0.9500
C23 C27 1.523(3)
C24 C25 1.521(4)
C24 C26 1.521(4)
C24 H24 1.0000
C25 H25A 0.9800
C25 H25B 0.9800
C25 H25C 0.9800
C26 H26A 0.9800
C26 H26B 0.9800
C26 H26C 0.9800
C27 C29 1.530(3)
C27 C28 1.532(3)
C27 H27 1.0000
C28 H28A 0.9800
C28 H28B 0.9800
C28 H28C 0.9800
C29 H29A 0.9800
C29 H29B 0.9800
C29 H29C 0.9800
C31 C32 1.495(4)
C31 H31A 0.9900
C31 H31B 0.9900
C32 H32A 0.9800
C32 H32B 0.9800
C32 H32C 0.9800
C33 C34 1.500(4)
C33 H33A 0.9900
C33 H33B 0.9900
C34 H34A 0.9800
C34 H34B 0.9800
C34 H34C 0.9800
C35 C36 1.517(3)
C35 H35A 0.9800
C35 H35B 0.9800
C35 H35C 0.9800
C36 C37 1.400(3)
C37 C38 1.401(3)
C37 H37 0.9500
C38 C39 1.515(3)
C39 H39A 0.9800
C39 H39B 0.9800
C39 H39C 0.9800
C40 C41 1.403(3)
C40 C45 1.408(3)
C41 C42 1.393(3)
C41 C46 1.522(3)
C42 C43 1.379(4)
C42 H42 0.9500
C43 C44 1.377(4)
C43 H43 0.9500
C44 C45 1.394(3)
C44 H44 0.9500
C45 C49 1.519(3)
C46 C47 1.522(4)
C46 C48 1.535(3)
C46 H46 1.0000
C47 H47A 0.9800
C47 H47B 0.9800
C47 H47C 0.9800
C48 H48A 0.9800
C48 H48B 0.9800
C48 H48C 0.9800
C49 C51 1.527(4)
C49 C50 1.529(3)
C49 H49 1.0000
C50 H50A 0.9800
C50 H50B 0.9800
C50 H50C 0.9800
C51 H51A 0.9800
C51 H51B 0.9800
C51 H51C 0.9800
C52 C53 1.407(3)
C52 C57 1.408(3)
C53 C54 1.396(3)
C53 C58 1.519(3)
C54 C55 1.374(3)
C54 H54 0.9500
C55 C56 1.382(3)
C55 H55 0.9500
C56 C57 1.392(3)
C56 H56 0.9500
C57 C61 1.525(3)
C58 C59 1.529(3)
C58 C60 1.529(3)
C58 H58 1.0000
C59 H59A 0.9800
C59 H59B 0.9800
C59 H59C 0.9800
C60 H60A 0.9800
C60 H60B 0.9800
C60 H60C 0.9800
C61 C63 1.529(3)
C61 C62 1.531(3)
C61 H61 1.0000
C62 H62A 0.9800
C62 H62B 0.9800
C62 H62C 0.9800
C63 H63A 0.9800
C63 H63B 0.9800
C63 H63C 0.9800
C64 C65 1.509(3)
C64 H64A 0.9800
C64 H64B 0.9800
C64 H64C 0.9800
C65 C66 1.409(3)
C66 C67 1.399(3)
C66 H66 0.9500
C67 C68 1.511(3)
C68 H68A 0.9800
C68 H68B 0.9800
C68 H68C 0.9800
C69 C74 1.400(3)
C69 C70 1.411(3)
C70 C71 1.396(3)
C70 C75 1.519(4)
C71 C72 1.366(3)
C71 H71 0.9500
C72 C73 1.368(3)
C72 H72 0.9500
C73 C74 1.397(3)
C73 H73 0.9500
C74 C78 1.515(3)
C75 C76 1.542(5)
C75 C77 1.548(5)
C75 H75 1.0000
C76 H76A 0.9800
C76 H76B 0.9800
C76 H76C 0.9800
C77 H77A 0.9800
C77 H77B 0.9800
C77 H77C 0.9800
C78 C79 1.530(3)
C78 C80 1.530(4)
C78 H78 1.0000
C79 H79A 0.9800
C79 H79B 0.9800
C79 H79C 0.9800
C80 H80A 0.9800
C80 H80B 0.9800
C80 H80C 0.9800
C81 C86 1.409(3)
C81 C82 1.413(3)
C82 C83 1.386(3)
C82 C87 1.524(3)
C83 C84 1.377(3)
C83 H83 0.9500
C84 C85 1.375(3)
C84 H84 0.9500
C85 C86 1.392(3)
C85 H85 0.9500
C86 C90 1.523(3)
C87 C89 1.513(4)
C87 C88 1.515(5)
C87 H87 1.0000
C88 H88A 0.9800
C88 H88B 0.9800
C88 H88C 0.9800
C89 H89A 0.9800
C89 H89B 0.9800
C89 H89C 0.9800
C90 C92 1.507(4)
C90 C91 1.510(3)
C90 H90 1.0000
C91 H91A 0.9800
C91 H91B 0.9800
C91 H91C 0.9800
C92 H92A 0.9800
C92 H92B 0.9800
C92 H92C 0.9800
C94 C95 1.515(6)
C94 H94A 0.9900
C94 H94B 0.9900
C95 H95A 0.9800
C95 H95B 0.9800
C95 H95C 0.9800
C96 C97 1.518(7)
C96 H96A 0.9900
C96 H96B 0.9900
C97 H97A 0.9800
C97 H97B 0.9800
C97 H97C 0.9800
C98 C99 1.510(3)
C98 H98A 0.9800
C98 H98B 0.9800
C98 H98C 0.9800
C99 C100 1.402(3)
C100 C101 1.403(3)
C100 H100 0.9500
C101 C102 1.513(3)
C102 H10A 0.9800
C102 H10B 0.9800
C102 H10C 0.9800
C103 C104 1.405(3)
C103 C108 1.406(3)
C104 C105 1.389(3)
C104 C109 1.526(3)
C105 C106 1.380(3)
C105 H105 0.9500
C106 C107 1.384(3)
C106 H106 0.9500
C107 C108 1.390(3)
C107 H107 0.9500
C108 C112 1.525(3)
C109 C111 1.526(4)
C109 C110 1.527(3)
C109 H109 1.0000
C110 H11A 0.9800
C110 H11B 0.9800
C110 H11C 0.9800
C111 H11D 0.9800
C111 H11E 0.9800
C111 H11F 0.9800
C112 C113 1.524(4)
C112 C114 1.525(3)
C112 H112 1.0000
C113 H11G 0.9800
C113 H11H 0.9800
C113 H11I 0.9800
C114 H11J 0.9800
C114 H11K 0.9800
C114 H11L 0.9800
C115 C120 1.400(3)
C115 C116 1.407(3)
C116 C117 1.398(3)
C116 C121 1.514(3)
C117 C118 1.372(4)
C117 H117 0.9500
C118 C119 1.374(4)
C118 H118 0.9500
C119 C120 1.400(3)
C119 H119 0.9500
C120 C124 1.518(3)
C121 C123 1.535(4)
C121 C122 1.536(4)
C121 H121 1.0000
C122 H12A 0.9800
C122 H12B 0.9800
C122 H12C 0.9800
C123 H12D 0.9800
C123 H12E 0.9800
C123 H12F 0.9800
C124 C125 1.517(4)
C124 C126 1.531(3)
C124 H124 1.0000
C125 H12G 0.9800
C125 H12H 0.9800
C125 H12I 0.9800
C126 H12J 0.9800
C126 H12K 0.9800
C126 H12L 0.9800
C96A C97A 1.522(7)
C96A H96C 0.9900
C96A H96D 0.9900
C94A C95A 1.531(7)
C94A H94C 0.9900
C94A H94D 0.9900
C95A H95D 0.9800
C95A H95E 0.9800
C95A H95F 0.9800
C97A H97D 0.9800
C97A H97E 0.9800
C97A H97F 0.9800
